data_1533307
loop_
_publ_author_name
'Zhang, Y.-C.'
'Kan, Z.-G.'
'Cheng, W.-D.'
'Wu, D.-S.'
'Zhang, H.'
'Chen, D.-G.'
'Gong, Y.-J.'

_publ_section_title
;
 Crystal structure and energy band and optical properties of phosphate Sr3
 P4 O13
;
_journal_name_full 'Journal of Solid State Chemistry'
_journal_page_first 2610
_journal_page_last 2616
_journal_volume 177
_journal_year 2004
_chemical_formula_sum 'O13 P4 Sr3'
_chemical_name_systematic 'Sr3 (P4 O13)'
_space_group_IT_number 2
_symmetry_space_group_name_Hall '-P 1'
_symmetry_space_group_name_H-M 'P -1'
_cell_angle_alpha 102.28
_cell_angle_beta 103.46
_cell_angle_gamma 94.35
_cell_formula_units_Z 2
_cell_length_a 7.2755
_cell_length_b 7.726
_cell_length_c 10.1935
_cell_volume 539.735
_citation_journal_id_ASTM JSSCBI
_cod_data_source_file Zhang_JSSCBI_2004_1794.cif
_cod_data_source_block O13P4Sr3
_cod_original_cell_volume 539.7355
_cod_database_code 1533307

loop_
_symmetry_equiv_pos_as_xyz
x,y,z
-x,-y,-z

loop_
_atom_site_label
_atom_site_type_symbol
_atom_site_fract_x
_atom_site_fract_y
_atom_site_fract_z
_atom_site_occupancy
_atom_site_U_iso_or_equiv
O13 O-2 0.545 0.4899 0.2125 1 0.0
O5 O-2 0.3975 0.8718 0.667 1 0.0
O2 O-2 0.1551 0.8966 0.4551 1 0.0
O9 O-2 0.2542 0.598 0.4867 1 0.0
O11 O-2 -0.1812 0.7178 -0.3636 1 0.0
P2 P+5 0.3287 0.8092 0.5129 1 0.0
O10 O-2 0.01 0.1924 0.0439 1 0.0
O12 O-2 0.2092 0.5323 0.2303 1 0.0
Sr1 Sr+2 0.24861 0.98443 0.24312 1 0.0
O3 O-2 0.1187 0.1196 -0.1786 1 0.0
P3 P+5 0.1746 0.1909 -0.0214 1 0.0
O1 O-2 0.3366 0.1 0.0466 1 0.0
Sr3 Sr+2 0.21542 0.22782 0.62632 1 0.0
O4 O-2 0.2633 0.3985 0.0004 1 0.0
O7 O-2 0.4742 0.8186 0.43 1 0.0
P4 P+5 -0.1374 0.5373 -0.3474 1 0.0
Sr2 Sr+2 0.29161 0.78097 -0.13614 1 0.0
O6 O-2 0.3691 0.7179 0.1096 1 0.0
P1 P+5 0.3627 0.5397 0.1418 1 0.0
O8 O-2 0.0657 0.5124 -0.3173 1 0.0
